data_4106450
loop_
_publ_author_name
'Masaaki Sadakiyo'
'Teppei Yamada'
'Hiroshi Kitagawa'

_publ_contact_author_address
;
    Department of Chemistry
    Graduate School of Science
    Kyoto University
    Kitashirakawa-Oiwakecho
    Sakyo-ku, Kyoto, Japan
;
_publ_contact_author_email sadakiyo@kuchem.kyoto-u.ac.jp
_publ_contact_author_fax +81-92-642-2570
_publ_contact_author_name 'Masaaki Sadakiyo'
_publ_contact_author_phone +81-92-642-2570
_publ_section_title
;
 Hydroxyl Group Recognition by Hydrogen-Bonding Donor and Acceptor Sites
 Embedded in a Layered Metal-Organic Framework
;
_journal_name_full 'Journal of the American Chemical Society'
_journal_page_first 11050
_journal_page_last 11053
_journal_paper_doi 10.1021/ja203291n
_journal_volume 133
_journal_year 2011
_chemical_formula_moiety 'N2 C4 H16 2+, Zn2 C6 O12 2-, 6(H2 O)'
_chemical_formula_sum 'C10 H26 N2 O18 Zn2'
_chemical_formula_weight 593.07
_chemical_name_common {H3N(CH2)4NH3}[Zn2(ox)3](H2O)6
_chemical_name_systematic
; 
?
;
_space_group_IT_number 14
_symmetry_cell_setting monoclinic
_symmetry_space_group_name_Hall '-P 2yn'
_symmetry_space_group_name_H-M 'P 1 21/n 1'
_atom_sites_solution_primary direct
_atom_sites_solution_secondary difmap
_audit_creation_method SHELXL-97
_cell_angle_alpha 90.00
_cell_angle_beta 114.5920(10)
_cell_angle_gamma 90.00
_cell_formula_units_Z 2
_cell_length_a 8.3007(8)
_cell_length_b 15.6603(14)
_cell_length_c 9.3885(9)
_cell_measurement_temperature 100(2)
_cell_volume 1109.73(18)
_computing_cell_refinement 'SAINT (Bruker, 2007)'
_computing_data_collection 'APEX2 (Bruker, 2007)'
_computing_data_reduction 'SAINT (Bruker, 2007)'
_computing_molecular_graphics 'yadokari-XG (K. Wakita, 2000)'
_computing_structure_refinement 'SHELXL-97 (Sheldrick, 1997)'
_computing_structure_solution 'SIR97 (A. Altomare, et.al. 1999)'
_diffrn_ambient_temperature 100(2)
_diffrn_measured_fraction_theta_full 0.950
_diffrn_measured_fraction_theta_max 0.950
_diffrn_measurement_device_type 'Bruker SMART APEX CCD-detector'
_diffrn_measurement_method '\f and \w'
_diffrn_radiation_monochromator graphite
_diffrn_radiation_source 'rotating anode with a mirror focusing unit'
_diffrn_radiation_type MoK\a
_diffrn_radiation_wavelength 0.71073
_diffrn_reflns_av_R_equivalents 0.0181
_diffrn_reflns_av_sigmaI/netI 0.0120
_diffrn_reflns_limit_h_max 11
_diffrn_reflns_limit_h_min -10
_diffrn_reflns_limit_k_max 20
_diffrn_reflns_limit_k_min -20
_diffrn_reflns_limit_l_max 12
_diffrn_reflns_limit_l_min -12
_diffrn_reflns_number 12521
_diffrn_reflns_theta_full 28.64
_diffrn_reflns_theta_max 28.64
_diffrn_reflns_theta_min 2.60
_exptl_absorpt_coefficient_mu 2.248
_exptl_absorpt_correction_T_max 0.8959
_exptl_absorpt_correction_T_min 0.6033
_exptl_absorpt_correction_type multi-scan
_exptl_absorpt_process_details 'SADABS; Sheldrick, 1996'
_exptl_crystal_colour colorless
_exptl_crystal_density_diffrn 1.775
_exptl_crystal_description platelet
_exptl_crystal_F_000 608
_exptl_crystal_size_max 0.25
_exptl_crystal_size_mid 0.25
_exptl_crystal_size_min 0.05
_refine_diff_density_max 0.504
_refine_diff_density_min -0.438
_refine_diff_density_rms 0.050
_refine_ls_extinction_method none
_refine_ls_goodness_of_fit_ref 1.054
_refine_ls_hydrogen_treatment refall
_refine_ls_matrix_type full
_refine_ls_number_parameters 197
_refine_ls_number_reflns 2711
_refine_ls_number_restraints 0
_refine_ls_restrained_S_all 1.054
_refine_ls_R_factor_all 0.0175
_refine_ls_R_factor_gt 0.0169
_refine_ls_shift/su_max 0.002
_refine_ls_shift/su_mean 0.000
_refine_ls_structure_factor_coef Fsqd
_refine_ls_weighting_details 'calc w=1/[\s^2^(Fo^2^)+(0.0255P)^2^+0.4385P] where P=(Fo^2^+2Fc^2^)/3'
_refine_ls_weighting_scheme calc
_refine_ls_wR_factor_gt 0.0460
_refine_ls_wR_factor_ref 0.0463
_reflns_number_gt 2630
_reflns_number_total 2711
_reflns_threshold_expression >2sigma(I)
_cod_data_source_file ja203291n_si_002.cif
_cod_data_source_block dab_6h2o
_cod_original_cell_volume 1109.72(18)
_cod_original_sg_symbol_H-M 'P 21/n'
_cod_database_code 4106450

loop_
_symmetry_equiv_pos_as_xyz
'x, y, z'
'-x+1/2, y+1/2, -z+1/2'
'-x, -y, -z'
'x-1/2, -y-1/2, z-1/2'

loop_
_atom_site_label
_atom_site_type_symbol
_atom_site_fract_x
_atom_site_fract_y
_atom_site_fract_z
_atom_site_U_iso_or_equiv
_atom_site_adp_type
_atom_site_occupancy
_atom_site_symmetry_multiplicity
_atom_site_calc_flag
Zn1 Zn -0.029992(15) 0.330719(8) 0.536463(14) 0.01260(5) Uani 1 1 d
O1 O -0.30262(10) 0.31297(5) 0.42916(9) 0.01510(15) Uani 1 1 d
O6 O 0.01011(11) 0.58376(5) 0.62592(9) 0.01682(16) Uani 1 1 d
O2 O -0.50768(10) 0.24855(5) 0.22020(9) 0.01501(15) Uani 1 1 d
O3 O -0.04628(10) 0.23532(5) 0.37247(9) 0.01560(15) Uani 1 1 d
O9 O -0.56159(12) 0.40036(6) 0.49876(10) 0.01961(17) Uani 1 1 d
H13 H -0.608(2) 0.3737(12) 0.539(2) 0.030(4) Uiso 1 1 d
H12 H -0.493(2) 0.3719(12) 0.485(2) 0.030(4) Uiso 1 1 d
O5 O -0.03839(11) 0.44479(5) 0.64529(9) 0.01646(15) Uani 1 1 d
O8 O -0.24601(12) 0.31796(6) 0.83362(11) 0.02081(17) Uani 1 1 d
H10 H -0.203(2) 0.2874(12) 0.793(2) 0.036(5) Uiso 1 1 d
H11 H -0.331(3) 0.2964(13) 0.837(2) 0.037(5) Uiso 1 1 d
O4 O -0.25216(11) 0.17837(5) 0.15398(10) 0.01650(16) Uani 1 1 d
N1 N -0.30544(13) 0.49993(7) 0.77555(12) 0.01770(19) Uani 1 1 d
H1 H -0.212(2) 0.5256(11) 0.838(2) 0.028(4) Uiso 1 1 d
H2 H -0.289(2) 0.4460(11) 0.7802(18) 0.022(4) Uiso 1 1 d
H3 H -0.330(2) 0.5186(11) 0.680(2) 0.027(4) Uiso 1 1 d
C1 C -0.35105(13) 0.26483(6) 0.31224(12) 0.01276(19) Uani 1 1 d
C2 C -0.20268(13) 0.22213(6) 0.27622(12) 0.01313(19) Uani 1 1 d
O7 O 0.04163(16) 0.37713(9) 1.10184(14) 0.0463(3) Uani 1 1 d
H8 H -0.047(3) 0.3588(16) 1.028(3) 0.051(6) Uiso 1 1 d
H9 H 0.008(3) 0.3831(15) 1.169(3) 0.056(6) Uiso 1 1 d
C3 C -0.00808(13) 0.50792(7) 0.57885(12) 0.01374(19) Uani 1 1 d
C5 C -0.42151(15) 0.48930(8) 0.98081(13) 0.0178(2) Uani 1 1 d
H7 H -0.316(2) 0.5151(10) 1.0562(18) 0.025(4) Uiso 1 1 d
H6 H -0.399(2) 0.4290(12) 0.989(2) 0.033(4) Uiso 1 1 d
C4 C -0.45435(16) 0.52030(8) 0.81864(14) 0.0198(2) Uani 1 1 d
H4 H -0.556(2) 0.4941(10) 0.7443(19) 0.023(4) Uiso 1 1 d
H5 H -0.465(2) 0.5785(12) 0.815(2) 0.032(4) Uiso 1 1 d

loop_
_atom_site_aniso_label
_atom_site_aniso_U_11
_atom_site_aniso_U_22
_atom_site_aniso_U_33
_atom_site_aniso_U_23
_atom_site_aniso_U_13
_atom_site_aniso_U_12
Zn1 0.01140(8) 0.01332(8) 0.01244(8) 0.00002(4) 0.00432(5) -0.00013(4)
O1 0.0124(3) 0.0173(3) 0.0154(4) -0.0029(3) 0.0056(3) 0.0009(3)
O6 0.0225(4) 0.0149(4) 0.0144(3) -0.0009(3) 0.0091(3) 0.0000(3)
O2 0.0111(3) 0.0175(4) 0.0158(3) -0.0018(3) 0.0050(3) 0.0003(3)
O3 0.0106(3) 0.0179(4) 0.0170(4) -0.0027(3) 0.0045(3) 0.0010(3)
O9 0.0197(4) 0.0201(4) 0.0241(4) 0.0033(3) 0.0142(3) 0.0019(3)
O5 0.0204(4) 0.0153(4) 0.0159(4) 0.0002(3) 0.0097(3) -0.0005(3)
O8 0.0178(4) 0.0236(4) 0.0258(4) -0.0022(3) 0.0138(4) -0.0015(3)
O4 0.0131(4) 0.0200(4) 0.0167(4) -0.0046(3) 0.0064(3) 0.0006(3)
N1 0.0179(5) 0.0214(5) 0.0161(5) -0.0009(4) 0.0093(4) -0.0010(4)
C1 0.0129(4) 0.0124(4) 0.0145(5) 0.0020(3) 0.0071(4) 0.0013(3)
C2 0.0130(4) 0.0124(4) 0.0156(5) 0.0014(4) 0.0074(4) 0.0012(4)
O7 0.0428(6) 0.0740(9) 0.0328(6) -0.0281(6) 0.0264(5) -0.0352(6)
C3 0.0108(4) 0.0179(5) 0.0117(4) -0.0007(4) 0.0039(4) 0.0013(4)
C5 0.0192(5) 0.0204(5) 0.0167(5) 0.0012(4) 0.0104(4) 0.0027(4)
C4 0.0199(5) 0.0244(6) 0.0186(5) 0.0027(4) 0.0114(4) 0.0053(4)

loop_
_atom_type_symbol
_atom_type_description
_atom_type_scat_dispersion_real
_atom_type_scat_dispersion_imag
_atom_type_scat_source
C C 0.0033 0.0016 'International Tables Vol C Tables 4.2.6.8 and 6.1.1.4'
H H 0.0000 0.0000 'International Tables Vol C Tables 4.2.6.8 and 6.1.1.4'
N N 0.0061 0.0033 'International Tables Vol C Tables 4.2.6.8 and 6.1.1.4'
O O 0.0106 0.0060 'International Tables Vol C Tables 4.2.6.8 and 6.1.1.4'
Zn Zn 0.2839 1.4301 'International Tables Vol C Tables 4.2.6.8 and 6.1.1.4'

loop_
_geom_angle_atom_site_label_1
_geom_angle_atom_site_label_2
_geom_angle_atom_site_label_3
_geom_angle
_geom_angle_site_symmetry_1
_geom_angle_site_symmetry_3
O2 Zn1 O5 96.64(3) 4_666 .
O2 Zn1 O1 91.46(3) 4_666 .
O5 Zn1 O1 95.80(3) . .
O2 Zn1 O6 170.69(3) 4_666 3_566
O5 Zn1 O6 80.57(3) . 3_566
O1 Zn1 O6 97.64(3) . 3_566
O2 Zn1 O4 79.88(3) 4_666 4_666
O5 Zn1 O4 93.10(3) . 4_666
O1 Zn1 O4 168.25(3) . 4_666
O6 Zn1 O4 91.37(3) 3_566 4_666
O2 Zn1 O3 98.04(3) 4_666 .
O5 Zn1 O3 164.79(3) . .
O1 Zn1 O3 79.94(3) . .
O6 Zn1 O3 85.51(3) 3_566 .
O4 Zn1 O3 93.33(3) 4_666 .
C1 O1 Zn1 113.16(7) . .
C3 O6 Zn1 112.63(7) . 3_566
C1 O2 Zn1 113.86(7) . 4_565
C2 O3 Zn1 112.08(7) . .
H13 O9 H12 109(2) . .
C3 O5 Zn1 112.38(6) . .
H10 O8 H11 110.6(19) . .
C2 O4 Zn1 112.81(7) . 4_565
C4 N1 H1 109.2(11) . .
C4 N1 H2 109.3(11) . .
H1 N1 H2 110.6(15) . .
C4 N1 H3 109.7(11) . .
H1 N1 H3 107.8(15) . .
H2 N1 H3 110.2(15) . .
O2 C1 O1 126.17(9) . .
O2 C1 C2 116.79(9) . .
O1 C1 C2 117.03(9) . .
O4 C2 O3 126.78(10) . .
O4 C2 C1 116.57(9) . .
O3 C2 C1 116.65(9) . .
H8 O7 H9 103(2) . .
O5 C3 O6 126.39(10) . .
O5 C3 C3 117.54(11) . 3_566
O6 C3 C3 116.07(12) . 3_566
C4 C5 C5 110.71(12) . 3_467
C4 C5 H7 109.6(9) . .
C5 C5 H7 110.0(9) 3_467 .
C4 C5 H6 110.0(10) . .
C5 C5 H6 110.9(11) 3_467 .
H7 C5 H6 105.6(14) . .
N1 C4 C5 112.56(10) . .
N1 C4 H4 107.2(9) . .
C5 C4 H4 109.8(9) . .
N1 C4 H5 106.2(11) . .
C5 C4 H5 109.5(11) . .
H4 C4 H5 111.6(14) . .

loop_
_geom_bond_atom_site_label_1
_geom_bond_atom_site_label_2
_geom_bond_distance
_geom_bond_site_symmetry_2
Zn1 O2 2.0700(8) 4_666
Zn1 O5 2.0734(8) .
Zn1 O1 2.0774(8) .
Zn1 O6 2.0868(8) 3_566
Zn1 O4 2.1068(8) 4_666
Zn1 O3 2.1089(8) .
O1 C1 1.2521(13) .
O6 C3 1.2542(14) .
O6 Zn1 2.0868(8) 3_566
O2 C1 1.2518(13) .
O2 Zn1 2.0700(8) 4_565
O3 C2 1.2523(13) .
O9 H13 0.761(19) .
O9 H12 0.78(2) .
O5 C3 1.2492(13) .
O8 H10 0.79(2) .
O8 H11 0.79(2) .
O4 C2 1.2502(13) .
O4 Zn1 2.1068(8) 4_565
N1 C4 1.4864(14) .
N1 H1 0.854(18) .
N1 H2 0.854(18) .
N1 H3 0.881(17) .
C1 C2 1.5573(14) .
O7 H8 0.82(2) .
O7 H9 0.80(2) .
C3 C3 1.561(2) 3_566
C5 C4 1.5108(15) .
C5 C5 1.527(2) 3_467
C5 H7 0.957(17) .
C5 H6 0.959(18) .
C4 H4 0.935(17) .
C4 H5 0.915(18) .
